data_9005100
loop_
_publ_author_name
'Oberti, R.'
'Ungaretti, L.'
'Cannillo, E.'
'Hawthorne, F. C.'

_publ_section_title
;The behaviour of Ti in amphiboles: I. Four- and six-coordinate Ti in
 richterite Sample: R(9) Potassium-fluor-richterite
;
_journal_name_full 'European Journal of Mineralogy'
_journal_page_first 425
_journal_page_last 439
_journal_volume 4
_journal_year 1992
_chemical_formula_sum
;Al0.064 Ca1.02 F1.466 Fe0.3 H0.532 K0.996 Mg4.65 Mn0.005 Na0.934 O22.532
 Si7.536 Ti0.419
;
_chemical_name_mineral Richterite
_space_group_IT_number 12
_symmetry_space_group_name_Hall '-C 2y'
_symmetry_space_group_name_H-M 'C 1 2/m 1'
_cell_angle_alpha 90
_cell_angle_beta 104.98
_cell_angle_gamma 90
_cell_formula_units_Z 2
_cell_length_a 10.025
_cell_length_b 18.034
_cell_length_c 5.286
_cell_volume 923.183
_database_code_amcsd 0006445
_exptl_crystal_density_diffrn 3.071
_cod_original_formula_sum
;O22.532 F1.466 K.996 Ti.419 Fe.3 Mg4.65 Mn.005 Ca1.02 Na.934 Si7.536 Al.064
 H.532
;
_cod_database_code 9005100

loop_
_space_group_symop_operation_xyz
x,y,z
1/2+x,1/2+y,z
x,-y,z
1/2+x,1/2-y,z
-x,y,-z
1/2-x,1/2+y,-z
-x,-y,-z
1/2-x,1/2-y,-z

loop_
_atom_site_label
_atom_site_fract_x
_atom_site_fract_y
_atom_site_fract_z
_atom_site_occupancy
_atom_site_U_iso_or_equiv
_atom_site_type_symbol
_atom_site_attached_hydrogens
O1 0.11030 0.08540 0.22020 1.00000 0.00671 O 0
O2 0.11710 0.16940 0.72580 1.00000 0.00849 O 0
O-H3 0.10210 0.00000 0.71510 0.26600 0.07320 O 1
F 0.10210 0.00000 0.71510 0.73300 0.07320 F 0
O4 0.36080 0.24850 0.79850 1.00000 0.01330 O 0
O5 0.34400 0.13000 0.10010 1.00000 0.01191 O 0
O6 0.34080 0.11760 0.59550 1.00000 0.01191 O 0
O7 0.33320 0.00000 0.30660 1.00000 0.00963 O 0
KA 0.00000 0.50000 0.00000 0.33200 0.78524 K 0
KAm 0.02830 0.50000 0.06520 0.33200 0.77929 K 0
TiM1 0.00000 0.08860 0.50000 0.00700 0.08435 Ti 0
FeM1 0.00000 0.08860 0.50000 0.06000 0.08435 Fe 0
MgM1 0.00000 0.08860 0.50000 0.93000 0.05902 Mg 0
MnM1 0.00000 0.08860 0.50000 0.00100 0.07168 Mn 0
TiM2 0.00000 0.17910 0.00000 0.00700 0.08422 Ti 0
FeM2 0.00000 0.17910 0.00000 0.06000 0.08422 Fe 0
MgM2 0.00000 0.17910 0.00000 0.93000 0.05889 Mg 0
MnM2 0.00000 0.17910 0.00000 0.00100 0.07156 Mn 0
TiM3 0.00000 0.00000 0.00000 0.00700 0.08296 Ti 0
FeM3 0.00000 0.00000 0.00000 0.06000 0.08296 Fe 0
MgM3 0.00000 0.00000 0.00000 0.93000 0.05763 Mg 0
MnM3 0.00000 0.00000 0.00000 0.00100 0.07029 Mn 0
CaM4 0.00000 0.27800 0.50000 0.51000 0.64605 Ca 0
NaM4 0.00000 0.27800 0.50000 0.46700 0.64605 Na 0
SiT1 0.27590 0.08480 0.30340 0.94200 0.10715 Si 0
AlT1 0.27590 0.08480 0.30340 0.00800 0.10715 Al 0
TiT1 0.27590 0.08480 0.30340 0.04800 0.06915 Ti 0
SiT2 0.28450 0.17180 0.80870 0.94200 0.10753 Si 0
AlT2 0.28450 0.17180 0.80870 0.00800 0.10753 Al 0
TiT2 0.28450 0.17180 0.80870 0.04800 0.06953 Ti 0

loop_
_cod_changelog_entry_id
_cod_changelog_entry_author
_cod_changelog_entry_date
_cod_changelog_entry_text
1
;cod-tools version 3.8.0
Id: cif_guess_AMCSD_atom_types 9581 2023-05-17 12:35:41Z saulius
;
2023-05-18T11:39:00+03:00
;Derived atom types and hydrogen counts
from atom names that follow the AMCSD naming convention
(Wat == water, O-H == hydroxyl).
;

loop_
_cod_related_entry_id
_cod_related_entry_database
_cod_related_entry_code
1 AMCSD 0006445
